data_2242009
loop_
_publ_author_name
'Piccialli, Vincenzo'
'Borbone, Nicola'
'Oliviero, Giorgia'
'Piccialli, Gennaro'
'D'Errico, Stefano'
'Centore, Roberto'

_publ_section_title
;
 5-Amino-1-(2',3'-<i>O</i>-isopropylidene-<small>D</small>-ribityl)-1<i>H</i>-imidazole-4-carboxamide:
 a crystal structure with <i>Z</i>' = 4
;
_journal_coeditor_code SU5343
_journal_issue 2
_journal_name_full 'Acta Crystallographica Section E'
_journal_page_first 183
_journal_page_last 187
_journal_paper_doi 10.1107/S2056989017000500
_journal_volume 73
_journal_year 2017
_chemical_formula_iupac 'C12 H20 N4 O5'
_chemical_formula_moiety 'C12 H20 N4 O5'
_chemical_formula_sum 'C12 H20 N4 O5'
_chemical_formula_weight 300.32
_chemical_name_systematic 5-Amino-1-(2',3'-<i>O</i>-isopropylidene-<i>D</i>-ribityl)-1<i>H</i>-imidazole-4-carboxamide
_space_group_crystal_system monoclinic
_space_group_IT_number 4
_space_group_name_Hall 'P 2yb'
_space_group_name_H-M_alt 'P 1 21 1'
_symmetry_space_group_name_Hall 'P 2yb'
_symmetry_space_group_name_H-M 'P 1 21 1'
_atom_sites_solution_hydrogens mixed
_atom_sites_solution_primary direct
_atom_sites_solution_secondary difmap
_cell_angle_alpha 90
_cell_angle_beta 93.67(2)
_cell_angle_gamma 90
_cell_formula_units_Z 8
_cell_length_a 11.627(4)
_cell_length_b 18.929(4)
_cell_length_c 13.085(3)
_cell_measurement_reflns_used 93
_cell_measurement_temperature 293(2)
_cell_measurement_theta_max 23.427
_cell_measurement_theta_min 2.732
_cell_volume 2873.9(13)
_computing_cell_refinement
;
DIRAX/LSQ (Duisenberg <i>et al.</i>, 2000)
;
_computing_data_collection
;
<i>COLLECT</i> (Nonius, 1999)
;
_computing_data_reduction
;
EvalCCD (Duisenberg <i>et al.</i>, 2003)
;
_computing_molecular_graphics
;
ORTEP-3 for Windows (Farrugia, 2012) and
Mercury (Macrae <i>et al.</i>, 2008)
;
_computing_publication_material
;
WinGX (Farrugia, 2012)
;
_computing_structure_refinement
;
SHELXL2016 (Sheldrick, 2015)
;
_computing_structure_solution
;
SIR97 (Altomare <i>et al.</i>, 1999)
;
_diffrn_ambient_temperature 293(2)
_diffrn_detector_area_resol_mean 9
_diffrn_measured_fraction_theta_full 0.992
_diffrn_measured_fraction_theta_max 0.972
_diffrn_measurement_device 'four-circle diffractometer'
_diffrn_measurement_device_type 'Bruker--Nonius KappaCCD'
_diffrn_measurement_method
;
CCD rotation images, thick slices
;
_diffrn_radiation_monochromator graphite
_diffrn_radiation_source 'normal-focus sealed tube'
_diffrn_radiation_type MoK\a
_diffrn_radiation_wavelength 0.71073
_diffrn_reflns_av_R_equivalents 0.0299
_diffrn_reflns_limit_h_max 15
_diffrn_reflns_limit_h_min -14
_diffrn_reflns_limit_k_max 22
_diffrn_reflns_limit_k_min -24
_diffrn_reflns_limit_l_max 16
_diffrn_reflns_limit_l_min -15
_diffrn_reflns_number 21683
_diffrn_reflns_theta_full 25.242
_diffrn_reflns_theta_max 27.504
_diffrn_reflns_theta_min 3.120
_exptl_absorpt_coefficient_mu 0.109
_exptl_absorpt_correction_T_max 0.961
_exptl_absorpt_correction_T_min 0.945
_exptl_absorpt_correction_type multi-scan
_exptl_absorpt_process_details
;
(<i>SADABS</i>; Bruker, 2001)
;
_exptl_crystal_colour 'pale yellow'
_exptl_crystal_density_diffrn 1.388
_exptl_crystal_description prism
_exptl_crystal_F_000 1280
_exptl_crystal_size_max 0.400
_exptl_crystal_size_mid 0.250
_exptl_crystal_size_min 0.250
_refine_diff_density_max 0.207
_refine_diff_density_min -0.236
_refine_ls_abs_structure_details
;
Flack <i>x</i> determined using 3518 quotients
[(<i>I</i>^+^)-(<i>I</i>^-^)]/[(<i>I</i>^+^)+(<i>I</i>^-^)]
(Parsons <i>et al.</i>, 2013)
;
_refine_ls_abs_structure_Flack 0.1(3)
_refine_ls_extinction_method none
_refine_ls_goodness_of_fit_ref 1.063
_refine_ls_hydrogen_treatment mixed
_refine_ls_matrix_type full
_refine_ls_number_parameters 838
_refine_ls_number_reflns 11330
_refine_ls_number_restraints 1
_refine_ls_restrained_S_all 1.063
_refine_ls_R_factor_all 0.0550
_refine_ls_R_factor_gt 0.0389
_refine_ls_shift/su_max 0.000
_refine_ls_shift/su_mean 0.000
_refine_ls_structure_factor_coef Fsqd
_refine_ls_weighting_details 'w=1/[\s^2^(Fo^2^)+(0.0372P)^2^+0.3518P] where P=(Fo^2^+2Fc^2^)/3'
_refine_ls_weighting_scheme calc
_refine_ls_wR_factor_gt 0.0800
_refine_ls_wR_factor_ref 0.0873
_reflns_number_gt 9391
_reflns_number_total 11330
_reflns_threshold_expression 'I > 2\s(I)'
_cod_data_source_file su5343sup1.cif
_cod_data_source_block I
_cod_database_code 2242009
_shelx_space_group_comment
;
The symmetry employed for this shelxl refinement is uniquely defined
by the following loop, which should always be used as a source of
symmetry information in preference to the above space-group names.
They are only intended as comments.
;
_shelx_estimated_absorpt_t_min 0.958
_shelx_estimated_absorpt_t_max 0.973

loop_
_space_group_symop_operation_xyz
'x, y, z'
'-x, y+1/2, -z'

loop_
_atom_site_type_symbol
_atom_site_label
_atom_site_fract_x
_atom_site_fract_y
_atom_site_fract_z
_atom_site_U_iso_or_equiv
_atom_site_adp_type
_atom_site_calc_flag
_atom_site_occupancy
C C1A 0.4499(2) 0.10494(19) 0.8668(2) 0.0385(7) Uani d 1
C C2A 0.4978(3) 0.1789(2) 0.8642(3) 0.0571(10) Uani d 1
H H2A1 0.575335 0.179182 0.894136 0.086 Uiso calc 1
H H2A2 0.451041 0.209892 0.902301 0.086 Uiso calc 1
H H2A3 0.497375 0.194853 0.794516 0.086 Uiso calc 1
C C3A 0.4644(4) 0.0711(3) 0.9697(3) 0.0666(12) Uani d 1
H H3A1 0.432081 0.024388 0.966423 0.100 Uiso calc 1
H H3A2 0.425627 0.098770 1.018427 0.100 Uiso calc 1
H H3A3 0.544978 0.068187 0.990639 0.100 Uiso calc 1
C C4A 0.4311(2) 0.06262(17) 0.7036(2) 0.0293(6) Uani d 1
H H4A 0.445038 0.106956 0.667761 0.035 Uiso calc 1
C C5A 0.3109(2) 0.06458(16) 0.7440(2) 0.0298(6) Uani d 1
H H5A 0.258848 0.089654 0.694582 0.036 Uiso calc 1
C C6A 0.2590(2) -0.00699(17) 0.7667(2) 0.0302(6) Uani d 1
H H6A 0.319112 -0.038252 0.797012 0.036 Uiso calc 1
C C7A 0.1629(2) 0.00012(18) 0.8393(2) 0.0387(7) Uani d 1
H H7A1 0.194368 0.019380 0.903860 0.046 Uiso calc 1
H H7A2 0.105899 0.033201 0.810526 0.046 Uiso calc 1
C C8A 0.4623(2) 0.00136(18) 0.6370(2) 0.0331(7) Uani d 1
H H8A1 0.445951 -0.042790 0.670792 0.040 Uiso calc 1
H H8A2 0.416391 0.003080 0.572510 0.040 Uiso calc 1
C C9A 0.6330(2) 0.04647(18) 0.5475(2) 0.0346(7) Uani d 1
H H9A 0.590944 0.075309 0.501233 0.042 Uiso calc 1
C C10A 0.6729(2) -0.02857(17) 0.6727(2) 0.0304(6) Uani d 1
C C11A 0.7716(2) -0.00571(16) 0.6308(2) 0.0296(6) Uani d 1
C C12A 0.8881(2) -0.02684(17) 0.6631(2) 0.0311(7) Uani d 1
N N1A 0.58465(18) 0.00469(14) 0.61784(18) 0.0316(6) Uani d 1
N N2A 0.74518(18) 0.04130(14) 0.55249(19) 0.0338(6) Uani d 1
N N3A 0.6553(3) -0.07792(17) 0.7459(2) 0.0467(7) Uani d 1
H H3NA 0.721(3) -0.091(2) 0.780(3) 0.056 Uiso d 1
H H6NA 0.603(3) -0.066(2) 0.790(3) 0.056 Uiso d 1
N N4A 0.9726(2) 0.00707(17) 0.6193(2) 0.0397(7) Uani d 1
H H4NA 1.047(3) -0.0066(19) 0.636(3) 0.048 Uiso d 1
H H5NA 0.958(3) 0.038(2) 0.567(3) 0.048 Uiso d 1
O O1A 0.50240(15) 0.06020(12) 0.79547(15) 0.0346(5) Uani d 1
O O2A 0.32999(16) 0.10699(12) 0.83281(16) 0.0398(5) Uani d 1
O O3A 0.21584(17) -0.03486(13) 0.67078(17) 0.0368(5) Uani d 1
H H3AO 0.241(3) -0.073(2) 0.663(3) 0.044 Uiso d 1
O O4A 0.10827(18) -0.06497(14) 0.8579(2) 0.0475(6) Uani d 1
H H4AO 0.058(3) -0.069(2) 0.813(3) 0.057 Uiso d 1
O O5A 0.90664(16) -0.07293(12) 0.72975(18) 0.0415(5) Uani d 1
C C1B 0.8545(2) 0.12784(18) 0.8964(2) 0.0347(7) Uani d 1
C C2B 0.8112(3) 0.1470(2) 0.7896(3) 0.0528(9) Uani d 1
H H2B1 0.732425 0.132345 0.778265 0.079 Uiso calc 1
H H2B2 0.857329 0.123823 0.741388 0.079 Uiso calc 1
H H2B3 0.816254 0.197275 0.780724 0.079 Uiso calc 1
C C3B 0.8344(4) 0.0528(2) 0.9203(3) 0.0719(13) Uani d 1
H H3B1 0.863932 0.042953 0.989045 0.108 Uiso calc 1
H H3B2 0.873014 0.023520 0.873378 0.108 Uiso calc 1
H H3B3 0.753202 0.043148 0.914104 0.108 Uiso calc 1
C C4B 0.9924(2) 0.20415(18) 0.9727(2) 0.0321(7) Uani d 1
H H4B 1.036373 0.238884 0.935659 0.039 Uiso calc 1
C C5B 0.8700(2) 0.23281(16) 0.9824(2) 0.0289(6) Uani d 1
H H5B 0.850109 0.264722 0.924945 0.035 Uiso calc 1
C C6B 1.0590(2) 0.18687(16) 1.0732(2) 0.0295(6) Uani d 1
H H6B 1.006888 0.165343 1.120276 0.035 Uiso calc 1
C C7B 1.1590(2) 0.13783(18) 1.0591(2) 0.0368(7) Uani d 1
H H7B1 1.130751 0.094330 1.027369 0.044 Uiso calc 1
H H7B2 1.211537 0.159674 1.013941 0.044 Uiso calc 1
C C8B 0.8436(2) 0.26854(17) 1.0808(2) 0.0307(6) Uani d 1
H H8B1 0.866228 0.237940 1.138031 0.037 Uiso calc 1
H H8B2 0.887856 0.311879 1.088399 0.037 Uiso calc 1
C C9B 0.6687(2) 0.34498(17) 1.0474(2) 0.0362(7) Uani d 1
H H9B 0.707578 0.382321 1.018851 0.043 Uiso calc 1
C C10B 0.6377(2) 0.24188(16) 1.1177(2) 0.0267(6) Uani d 1
C C11B 0.5373(2) 0.28025(16) 1.1038(2) 0.0282(6) Uani d 1
C C12B 0.4237(2) 0.25680(17) 1.1263(2) 0.0287(6) Uani d 1
N N1B 0.72083(17) 0.28476(13) 1.08206(18) 0.0292(5) Uani d 1
N N2B 0.55807(19) 0.34474(14) 1.0585(2) 0.0363(6) Uani d 1
N N3B 0.6610(2) 0.17694(15) 1.1577(2) 0.0364(6) Uani d 1
H H3NB 0.713(3) 0.152(2) 1.125(3) 0.044 Uiso d 1
H H6NB 0.596(3) 0.148(2) 1.168(2) 0.044 Uiso d 1
N N4B 0.3352(2) 0.29355(16) 1.0870(2) 0.0374(7) Uani d 1
H H4NB 0.266(3) 0.2772(19) 1.100(2) 0.045 Uiso d 1
H H5NB 0.343(3) 0.331(2) 1.052(3) 0.045 Uiso d 1
O O1B 0.80252(15) 0.17051(11) 0.97070(15) 0.0335(5) Uani d 1
O O2B 0.97407(18) 0.14387(15) 0.9101(2) 0.0589(8) Uani d 1
O O3B 1.09799(15) 0.25348(11) 1.11297(17) 0.0314(5) Uani d 1
H H3BO 1.105(3) 0.2541(19) 1.180(3) 0.038 Uiso d 1
O O4B 1.21881(17) 0.12216(12) 1.15462(17) 0.0399(5) Uani d 1
H H4BO 1.279(3) 0.153(2) 1.160(3) 0.048 Uiso d 1
O O5B 0.41145(15) 0.20287(12) 1.18070(16) 0.0358(5) Uani d 1
C C1C 1.3293(2) 0.31702(17) 0.6014(2) 0.0326(7) Uani d 1
C C2C 1.2971(3) 0.2956(2) 0.7064(3) 0.0478(9) Uani d 1
H H2C1 1.220794 0.312200 0.717152 0.072 Uiso calc 1
H H2C2 1.350733 0.315989 0.756897 0.072 Uiso calc 1
H H2C3 1.299256 0.245100 0.712097 0.072 Uiso calc 1
C C3C 1.3097(4) 0.3939(2) 0.5819(3) 0.0616(10) Uani d 1
H H3C1 1.330361 0.405345 0.513994 0.092 Uiso calc 1
H H3C2 1.356290 0.420972 0.630854 0.092 Uiso calc 1
H H3C3 1.229884 0.404856 0.588373 0.092 Uiso calc 1
C C4C 1.4572(2) 0.24411(17) 0.5198(2) 0.0306(6) Uani d 1
H H4C 1.507203 0.207539 0.551738 0.037 Uiso calc 1
C C5C 1.3333(2) 0.21551(16) 0.5076(2) 0.0274(6) Uani d 1
H H5C 1.321698 0.182162 0.563334 0.033 Uiso calc 1
C C6C 1.5083(2) 0.26831(16) 0.4210(2) 0.0281(6) Uani d 1
H H6C 1.450099 0.293888 0.378066 0.034 Uiso calc 1
C C7C 1.6126(2) 0.31482(18) 0.4441(2) 0.0363(7) Uani d 1
H H7C1 1.589874 0.356104 0.481789 0.044 Uiso calc 1
H H7C2 1.669328 0.289062 0.486974 0.044 Uiso calc 1
C C8C 1.2928(2) 0.18192(17) 0.4079(2) 0.0312(7) Uani d 1
H H8C1 1.304723 0.214266 0.352052 0.037 Uiso calc 1
H H8C2 1.337192 0.139478 0.397219 0.037 Uiso calc 1
C C9C 1.1244(2) 0.10359(17) 0.4449(2) 0.0341(7) Uani d 1
H H9C 1.168211 0.066232 0.472304 0.041 Uiso calc 1
C C10C 1.0799(2) 0.20609(16) 0.3757(2) 0.0265(6) Uani d 1
C C11C 0.9828(2) 0.16832(16) 0.3938(2) 0.0275(6) Uani d 1
C C12C 0.8653(2) 0.19404(17) 0.3728(2) 0.0284(6) Uani d 1
N N1C 1.17044(17) 0.16400(13) 0.40830(18) 0.0287(5) Uani d 1
N N2C 1.01193(18) 0.10398(14) 0.4372(2) 0.0349(6) Uani d 1
N N3C 1.0940(2) 0.27011(15) 0.3283(2) 0.0343(6) Uani d 1
H H3NC 1.147(3) 0.295(2) 0.361(3) 0.041 Uiso d 1
H H6NC 1.026(3) 0.2926(19) 0.320(3) 0.041 Uiso d 1
N N4C 0.7807(2) 0.15465(17) 0.4048(2) 0.0371(6) Uani d 1
H H4NC 0.794(3) 0.119(2) 0.445(3) 0.044 Uiso d 1
H H5NC 0.712(3) 0.1667(19) 0.394(3) 0.044 Uiso d 1
O O1C 1.26738(15) 0.27748(11) 0.52323(14) 0.0321(5) Uani d 1
O O2C 1.44747(17) 0.30005(15) 0.59017(18) 0.0517(7) Uani d 1
O O3C 1.54041(15) 0.20510(12) 0.37092(16) 0.0314(5) Uani d 1
H H3CO 1.508(3) 0.202(2) 0.315(3) 0.038 Uiso d 1
O O4C 1.66330(18) 0.33696(13) 0.35309(18) 0.0408(6) Uani d 1
H H4CO 1.706(3) 0.305(2) 0.343(3) 0.049 Uiso d 1
O O5C 0.84870(16) 0.25104(12) 0.32754(16) 0.0370(5) Uani d 1
C C1D 0.9304(2) 0.34582(18) 0.6288(2) 0.0365(7) Uani d 1
C C2D 0.9758(3) 0.2712(2) 0.6311(3) 0.0514(9) Uani d 1
H H2D1 1.049044 0.269986 0.601224 0.077 Uiso calc 1
H H2D2 0.922455 0.241058 0.592750 0.077 Uiso calc 1
H H2D3 0.984696 0.255065 0.700677 0.077 Uiso calc 1
C C3D 0.9309(3) 0.3795(3) 0.5249(3) 0.0594(10) Uani d 1
H H3D1 0.903472 0.427154 0.528558 0.089 Uiso calc 1
H H3D2 0.881677 0.353155 0.477111 0.089 Uiso calc 1
H H3D3 1.008047 0.379545 0.502704 0.089 Uiso calc 1
C C4D 0.8097(2) 0.38604(16) 0.7520(2) 0.0298(6) Uani d 1
H H4D 0.764469 0.360525 0.800842 0.036 Uiso calc 1
C C5D 0.9361(2) 0.38703(17) 0.7923(2) 0.0285(6) Uani d 1
H H5D 0.954839 0.342267 0.827122 0.034 Uiso calc 1
C C6D 0.7563(2) 0.45837(16) 0.7322(2) 0.0285(6) Uani d 1
H H6D 0.813951 0.490026 0.705506 0.034 Uiso calc 1
C C7D 0.6519(2) 0.45495(18) 0.6564(2) 0.0358(7) Uani d 1
H H7D1 0.675380 0.437577 0.591227 0.043 Uiso calc 1
H H7D2 0.596325 0.421923 0.681327 0.043 Uiso calc 1
C C8D 0.9789(2) 0.44773(17) 0.8599(2) 0.0319(7) Uani d 1
H H8D1 0.957747 0.492273 0.827178 0.038 Uiso calc 1
H H8D2 0.943146 0.445603 0.924822 0.038 Uiso calc 1
C C9D 1.1624(2) 0.40135(18) 0.9468(2) 0.0345(7) Uani d 1
H H9D 1.127080 0.371585 0.991886 0.041 Uiso calc 1
C C10D 1.1837(2) 0.47887(16) 0.8249(2) 0.0287(6) Uani d 1
C C11D 1.2887(2) 0.45647(16) 0.8665(2) 0.0292(6) Uani d 1
C C12D 1.4012(2) 0.47614(16) 0.8326(2) 0.0300(6) Uani d 1
N N1D 1.10368(18) 0.44364(14) 0.87749(18) 0.0296(5) Uani d 1
N N2D 1.27366(18) 0.40725(14) 0.94288(19) 0.0337(6) Uani d 1
N N3D 1.1549(2) 0.52948(17) 0.7538(2) 0.0434(7) Uani d 1
H H3ND 1.101(3) 0.517(2) 0.710(3) 0.052 Uiso d 1
H H6ND 1.215(3) 0.546(2) 0.719(3) 0.052 Uiso d 1
N N4D 1.4901(2) 0.43900(16) 0.8729(2) 0.0383(7) Uani d 1
H H4ND 1.484(3) 0.410(2) 0.925(3) 0.046 Uiso d 1
H H5ND 1.559(3) 0.454(2) 0.862(3) 0.046 Uiso d 1
O O1D 0.99370(15) 0.39015(12) 0.69983(15) 0.0341(5) Uani d 1
O O2D 0.81508(16) 0.34503(12) 0.66228(17) 0.0407(5) Uani d 1
O O3D 0.72582(16) 0.48331(12) 0.82927(15) 0.0323(5) Uani d 1
H H3DO 0.739(3) 0.530(2) 0.829(3) 0.039 Uiso d 1
O O4D 0.59912(19) 0.52187(13) 0.64195(19) 0.0426(6) Uani d 1
H H4DO 0.554(3) 0.528(2) 0.684(3) 0.040(10) Uiso d 1
O O5D 1.41082(16) 0.52327(12) 0.76776(16) 0.0398(5) Uani d 1

loop_
_atom_site_aniso_label
_atom_site_aniso_U_11
_atom_site_aniso_U_22
_atom_site_aniso_U_33
_atom_site_aniso_U_12
_atom_site_aniso_U_13
_atom_site_aniso_U_23
C1A 0.0323(15) 0.047(2) 0.0357(18) 0.0033(14) -0.0020(12) -0.0069(15)
C2A 0.0444(19) 0.052(3) 0.074(3) -0.0073(17) -0.0035(17) -0.023(2)
C3A 0.069(3) 0.093(4) 0.037(2) 0.013(2) -0.0004(16) 0.002(2)
C4A 0.0218(12) 0.0339(18) 0.0321(16) 0.0003(11) 0.0008(10) 0.0044(13)
C5A 0.0239(13) 0.0330(18) 0.0323(16) 0.0037(12) 0.0004(10) 0.0002(13)
C6A 0.0229(12) 0.0310(18) 0.0365(16) 0.0040(11) 0.0005(10) -0.0031(13)
C7A 0.0320(15) 0.042(2) 0.0428(18) -0.0028(14) 0.0083(12) -0.0010(15)
C8A 0.0208(12) 0.043(2) 0.0364(16) -0.0021(12) 0.0051(11) -0.0032(14)
C9A 0.0265(14) 0.039(2) 0.0384(17) 0.0016(12) 0.0024(11) 0.0047(14)
C10A 0.0262(13) 0.0339(18) 0.0310(16) 0.0006(12) 0.0017(11) -0.0015(13)
C11A 0.0263(13) 0.0273(17) 0.0352(16) -0.0017(11) 0.0028(11) -0.0005(13)
C12A 0.0284(14) 0.0283(18) 0.0363(17) 0.0019(12) 0.0006(11) -0.0046(14)
N1A 0.0228(11) 0.0378(16) 0.0346(13) -0.0016(10) 0.0039(9) 0.0014(11)
N2A 0.0257(11) 0.0371(16) 0.0388(14) -0.0014(10) 0.0029(9) 0.0035(12)
N3A 0.0396(15) 0.052(2) 0.0491(18) -0.0022(13) 0.0041(13) 0.0154(15)
N4A 0.0233(12) 0.0489(19) 0.0470(17) 0.0030(12) 0.0038(11) 0.0074(14)
O1A 0.0268(10) 0.0421(14) 0.0340(11) 0.0047(8) -0.0053(8) -0.0050(10)
O2A 0.0305(10) 0.0437(15) 0.0454(13) 0.0002(9) 0.0034(8) -0.0168(11)
O3A 0.0259(10) 0.0373(14) 0.0467(13) 0.0042(9) -0.0013(8) -0.0116(11)
O4A 0.0326(11) 0.0525(17) 0.0572(16) -0.0042(11) 0.0017(10) 0.0204(13)
O5A 0.0321(11) 0.0388(14) 0.0532(14) 0.0023(9) -0.0007(9) 0.0085(11)
C1B 0.0330(15) 0.040(2) 0.0317(17) -0.0031(13) 0.0040(11) -0.0041(14)
C2B 0.061(2) 0.060(3) 0.036(2) -0.0034(19) -0.0016(15) -0.0063(18)
C3B 0.119(4) 0.042(3) 0.058(3) -0.005(2) 0.030(2) -0.006(2)
C4B 0.0233(12) 0.0389(19) 0.0345(17) 0.0001(12) 0.0050(11) -0.0013(14)
C5B 0.0222(13) 0.0328(18) 0.0314(16) -0.0008(11) 0.0002(10) 0.0016(12)
C6B 0.0225(12) 0.0285(17) 0.0377(16) -0.0012(11) 0.0040(11) -0.0006(13)
C7B 0.0277(14) 0.0365(19) 0.0460(19) 0.0046(12) 0.0012(12) -0.0029(15)
C8B 0.0179(12) 0.0331(18) 0.0407(16) 0.0017(11) -0.0008(10) -0.0063(14)
C9B 0.0256(14) 0.0318(18) 0.0510(19) -0.0031(12) 0.0020(12) 0.0024(15)
C10B 0.0238(12) 0.0279(17) 0.0281(15) -0.0013(11) 0.0003(10) -0.0038(12)
C11B 0.0235(13) 0.0297(17) 0.0315(15) -0.0017(11) 0.0011(10) -0.0003(13)
C12B 0.0238(12) 0.0340(18) 0.0281(15) -0.0022(12) -0.0002(10) -0.0043(13)
N1B 0.0207(10) 0.0285(15) 0.0384(14) 0.0009(9) 0.0009(9) -0.0037(11)
N2B 0.0234(11) 0.0359(16) 0.0496(16) 0.0017(10) 0.0006(10) 0.0057(13)
N3B 0.0307(13) 0.0323(17) 0.0463(16) 0.0027(11) 0.0038(11) 0.0019(13)
N4B 0.0212(12) 0.0409(18) 0.0499(17) -0.0006(11) 0.0020(10) 0.0123(13)
O1B 0.0311(10) 0.0354(13) 0.0348(11) -0.0087(9) 0.0073(8) -0.0068(9)
O2B 0.0325(12) 0.0735(19) 0.0694(17) 0.0105(11) -0.0068(10) -0.0422(15)
O3B 0.0263(9) 0.0347(13) 0.0331(11) -0.0006(8) 0.0018(8) -0.0042(10)
O4B 0.0298(10) 0.0345(14) 0.0546(14) 0.0009(9) -0.0040(9) 0.0089(11)
O5B 0.0276(9) 0.0398(14) 0.0397(12) -0.0025(9) 0.0001(8) 0.0077(10)
C1C 0.0314(14) 0.0380(19) 0.0286(16) 0.0002(13) 0.0033(11) -0.0046(14)
C2C 0.0516(19) 0.054(2) 0.0383(19) -0.0004(16) 0.0070(14) -0.0019(17)
C3C 0.098(3) 0.040(2) 0.046(2) -0.004(2) -0.0083(19) -0.0042(19)
C4C 0.0227(12) 0.0349(18) 0.0340(16) 0.0005(12) -0.0004(10) -0.0057(13)
C5C 0.0214(12) 0.0280(16) 0.0332(16) 0.0007(11) 0.0045(10) 0.0027(12)
C6C 0.0218(12) 0.0279(16) 0.0346(15) 0.0022(11) 0.0010(10) -0.0027(13)
C7C 0.0323(15) 0.0350(19) 0.0416(18) -0.0077(13) 0.0036(12) -0.0020(15)
C8C 0.0195(12) 0.0332(18) 0.0417(17) -0.0034(11) 0.0077(11) -0.0074(14)
C9C 0.0264(13) 0.0317(18) 0.0441(18) -0.0010(12) 0.0020(11) 0.0023(14)
C10C 0.0264(12) 0.0259(16) 0.0275(15) -0.0012(11) 0.0035(10) -0.0019(12)
C11C 0.0227(12) 0.0297(17) 0.0300(15) -0.0008(11) 0.0012(10) -0.0018(12)
C12C 0.0252(13) 0.0317(18) 0.0285(15) 0.0003(11) 0.0024(10) -0.0026(13)
N1C 0.0206(10) 0.0290(15) 0.0369(14) -0.0025(9) 0.0041(9) -0.0045(11)
N2C 0.0247(11) 0.0326(16) 0.0476(16) -0.0020(10) 0.0025(10) 0.0033(12)
N3C 0.0318(12) 0.0293(15) 0.0422(15) -0.0037(11) 0.0068(10) 0.0006(12)
N4C 0.0220(11) 0.0400(18) 0.0494(17) 0.0021(11) 0.0030(11) 0.0129(13)
O1C 0.0252(9) 0.0371(13) 0.0338(11) 0.0045(8) 0.0002(7) -0.0097(10)
O2C 0.0311(11) 0.0708(19) 0.0538(15) -0.0093(11) 0.0077(9) -0.0328(13)
O3C 0.0235(9) 0.0374(13) 0.0330(11) 0.0025(8) -0.0010(8) -0.0078(10)
O4C 0.0316(11) 0.0348(14) 0.0571(14) -0.0018(9) 0.0117(9) 0.0072(11)
O5C 0.0297(10) 0.0379(14) 0.0435(12) 0.0012(9) 0.0038(8) 0.0063(11)
C1D 0.0310(15) 0.042(2) 0.0371(17) -0.0042(13) 0.0047(12) -0.0068(15)
C2D 0.0472(19) 0.045(2) 0.062(2) 0.0059(16) 0.0096(16) -0.0112(19)
C3D 0.070(2) 0.067(3) 0.041(2) -0.008(2) 0.0042(16) 0.003(2)
C4D 0.0234(12) 0.0316(18) 0.0345(16) -0.0045(12) 0.0038(10) -0.0010(13)
C5D 0.0237(12) 0.0291(17) 0.0328(16) 0.0016(11) 0.0037(10) 0.0037(13)
C6D 0.0208(12) 0.0315(17) 0.0331(15) -0.0013(11) 0.0016(10) 0.0018(13)
C7D 0.0294(14) 0.041(2) 0.0365(17) 0.0016(13) -0.0039(11) 0.0001(14)
C8D 0.0204(12) 0.0398(19) 0.0351(16) 0.0019(12) -0.0002(10) -0.0013(14)
C9D 0.0272(14) 0.040(2) 0.0359(17) -0.0022(12) -0.0004(11) 0.0079(14)
C10D 0.0271(13) 0.0289(17) 0.0296(15) 0.0001(11) -0.0011(10) -0.0008(13)
C11D 0.0253(13) 0.0289(18) 0.0329(16) 0.0000(11) -0.0004(11) -0.0010(13)
C12D 0.0254(13) 0.0298(18) 0.0347(17) -0.0018(11) 0.0008(11) -0.0068(14)
N1D 0.0230(11) 0.0350(15) 0.0303(13) -0.0014(10) -0.0017(9) 0.0013(11)
N2D 0.0250(11) 0.0363(16) 0.0393(15) 0.0002(10) -0.0009(9) 0.0036(12)
N3D 0.0352(14) 0.050(2) 0.0444(17) 0.0022(13) -0.0009(11) 0.0160(15)
N4D 0.0226(12) 0.0458(19) 0.0462(17) -0.0010(12) 0.0007(11) 0.0083(14)
O1D 0.0270(9) 0.0415(14) 0.0342(11) -0.0057(9) 0.0061(8) -0.0043(10)
O2D 0.0257(10) 0.0454(15) 0.0508(14) -0.0007(9) 0.0009(8) -0.0194(11)
O3D 0.0284(10) 0.0327(13) 0.0359(12) -0.0017(9) 0.0023(8) -0.0048(10)
O4D 0.0323(11) 0.0474(16) 0.0482(14) 0.0074(10) 0.0033(10) 0.0143(12)
O5D 0.0310(10) 0.0410(15) 0.0477(13) -0.0018(9) 0.0056(9) 0.0085(11)

loop_
_atom_type_symbol
_atom_type_description
_atom_type_scat_dispersion_real
_atom_type_scat_dispersion_imag
_atom_type_scat_source
C C 0.0033 0.0016 'International Tables Vol C Tables 4.2.6.8 and 6.1.1.4'
H H 0.0000 0.0000 'International Tables Vol C Tables 4.2.6.8 and 6.1.1.4'
N N 0.0061 0.0033 'International Tables Vol C Tables 4.2.6.8 and 6.1.1.4'
O O 0.0106 0.0060 'International Tables Vol C Tables 4.2.6.8 and 6.1.1.4'

loop_
_geom_angle_atom_site_label_1
_geom_angle_atom_site_label_2
_geom_angle_atom_site_label_3
_geom_angle
_geom_angle_publ_flag
O1A C1A O2A 105.1(2) no
O1A C1A C3A 107.9(3) no
O2A C1A C3A 110.0(3) no
O1A C1A C2A 111.3(3) no
O2A C1A C2A 108.7(3) no
C3A C1A C2A 113.5(3) no
C1A C2A H2A1 109.5 no
C1A C2A H2A2 109.5 no
H2A1 C2A H2A2 109.5 no
C1A C2A H2A3 109.5 no
H2A1 C2A H2A3 109.5 no
H2A2 C2A H2A3 109.5 no
C1A C3A H3A1 109.5 no
C1A C3A H3A2 109.5 no
H3A1 C3A H3A2 109.5 no
C1A C3A H3A3 109.5 no
H3A1 C3A H3A3 109.5 no
H3A2 C3A H3A3 109.5 no
O1A C4A C8A 108.4(2) no
O1A C4A C5A 101.9(2) no
C8A C4A C5A 118.6(2) no
O1A C4A H4A 109.2 no
C8A C4A H4A 109.2 no
C5A C4A H4A 109.2 no
O2A C5A C6A 112.8(2) no
O2A C5A C4A 101.5(2) no
C6A C5A C4A 115.5(2) no
O2A C5A H5A 108.9 no
C6A C5A H5A 108.9 no
C4A C5A H5A 108.9 no
O3A C6A C7A 110.7(2) no
O3A C6A C5A 106.3(2) no
C7A C6A C5A 111.1(2) no
O3A C6A H6A 109.6 no
C7A C6A H6A 109.6 no
C5A C6A H6A 109.6 no
O4A C7A C6A 112.8(3) no
O4A C7A H7A1 109.0 no
C6A C7A H7A1 109.0 no
O4A C7A H7A2 109.0 no
C6A C7A H7A2 109.0 no
H7A1 C7A H7A2 107.8 no
N1A C8A C4A 109.8(2) no
N1A C8A H8A1 109.7 no
C4A C8A H8A1 109.7 no
N1A C8A H8A2 109.7 no
C4A C8A H8A2 109.7 no
H8A1 C8A H8A2 108.2 no
N2A C9A N1A 112.1(3) no
N2A C9A H9A 123.9 no
N1A C9A H9A 123.9 no
N3A C10A N1A 122.9(3) no
N3A C10A C11A 131.5(3) no
N1A C10A C11A 105.3(3) no
C10A C11A N2A 110.4(2) no
C10A C11A C12A 125.9(3) no
N2A C11A C12A 123.7(2) no
O5A C12A N4A 122.7(3) no
O5A C12A C11A 121.1(3) no
N4A C12A C11A 116.3(3) no
C9A N1A C10A 107.1(2) no
C9A N1A C8A 126.1(2) no
C10A N1A C8A 126.6(2) no
C9A N2A C11A 105.1(2) no
C10A N3A H3NA 112(3) no
C10A N3A H6NA 114(3) no
H3NA N3A H6NA 110(4) no
C12A N4A H4NA 118(2) no
C12A N4A H5NA 122(2) no
H4NA N4A H5NA 119(3) no
C4A O1A C1A 106.5(2) no
C5A O2A C1A 109.6(2) no
C6A O3A H3AO 109(3) no
C7A O4A H4AO 106(3) no
O2B C1B O1B 104.3(2) no
O2B C1B C3B 110.2(3) no
O1B C1B C3B 108.7(3) no
O2B C1B C2B 109.4(3) no
O1B C1B C2B 111.5(3) no
C3B C1B C2B 112.5(3) no
C1B C2B H2B1 109.5 no
C1B C2B H2B2 109.5 no
H2B1 C2B H2B2 109.5 no
C1B C2B H2B3 109.5 no
H2B1 C2B H2B3 109.5 no
H2B2 C2B H2B3 109.5 no
C1B C3B H3B1 109.5 no
C1B C3B H3B2 109.5 no
H3B1 C3B H3B2 109.5 no
C1B C3B H3B3 109.5 no
H3B1 C3B H3B3 109.5 no
H3B2 C3B H3B3 109.5 no
O2B C4B C6B 112.2(3) no
O2B C4B C5B 103.1(2) no
C6B C4B C5B 115.4(2) no
O2B C4B H4B 108.6 no
C6B C4B H4B 108.6 no
C5B C4B H4B 108.6 no
O1B C5B C8B 108.9(2) no
O1B C5B C4B 101.9(2) no
C8B C5B C4B 118.0(2) no
O1B C5B H5B 109.2 no
C8B C5B H5B 109.2 no
C4B C5B H5B 109.2 no
O3B C6B C7B 111.0(2) no
O3B C6B C4B 105.0(2) no
C7B C6B C4B 112.4(2) no
O3B C6B H6B 109.4 no
C7B C6B H6B 109.4 no
C4B C6B H6B 109.4 no
O4B C7B C6B 111.1(2) no
O4B C7B H7B1 109.4 no
C6B C7B H7B1 109.4 no
O4B C7B H7B2 109.4 no
C6B C7B H7B2 109.4 no
H7B1 C7B H7B2 108.0 no
N1B C8B C5B 110.9(2) no
N1B C8B H8B1 109.5 no
C5B C8B H8B1 109.5 no
N1B C8B H8B2 109.5 no
C5B C8B H8B2 109.5 no
H8B1 C8B H8B2 108.0 no
N2B C9B N1B 112.5(3) no
N2B C9B H9B 123.7 no
N1B C9B H9B 123.7 no
N3B C10B N1B 122.8(2) no
N3B C10B C11B 132.5(3) no
N1B C10B C11B 104.7(3) no
C10B C11B N2B 110.6(2) no
C10B C11B C12B 126.2(3) no
N2B C11B C12B 123.1(2) no
O5B C12B N4B 122.3(2) no
O5B C12B C11B 120.3(2) no
N4B C12B C11B 117.4(3) no
C9B N1B C10B 107.6(2) no
C9B N1B C8B 126.1(2) no
C10B N1B C8B 126.3(3) no
C9B N2B C11B 104.5(2) no
C10B N3B H3NB 114(2) no
C10B N3B H6NB 115(2) no
H3NB N3B H6NB 110(3) no
C12B N4B H4NB 116(2) no
C12B N4B H5NB 122(2) no
H4NB N4B H5NB 122(3) no
C5B O1B C1B 106.8(2) no
C4B O2B C1B 110.8(2) no
C6B O3B H3BO 113(2) no
C7B O4B H4BO 105(2) no
O1C C1C O2C 104.7(2) no
O1C C1C C3C 109.0(3) no
O2C C1C C3C 109.8(3) no
O1C C1C C2C 111.8(3) no
O2C C1C C2C 109.3(3) no
C3C C1C C2C 112.0(3) no
C1C C2C H2C1 109.5 no
C1C C2C H2C2 109.5 no
H2C1 C2C H2C2 109.5 no
C1C C2C H2C3 109.5 no
H2C1 C2C H2C3 109.5 no
H2C2 C2C H2C3 109.5 no
C1C C3C H3C1 109.5 no
C1C C3C H3C2 109.5 no
H3C1 C3C H3C2 109.5 no
C1C C3C H3C3 109.5 no
H3C1 C3C H3C3 109.5 no
H3C2 C3C H3C3 109.5 no
O2C C4C C6C 112.3(3) no
O2C C4C C5C 102.5(2) no
C6C C4C C5C 115.5(2) no
O2C C4C H4C 108.7 no
C6C C4C H4C 108.7 no
C5C C4C H4C 108.7 no
O1C C5C C8C 109.4(2) no
O1C C5C C4C 101.8(2) no
C8C C5C C4C 118.6(2) no
O1C C5C H5C 108.9 no
C8C C5C H5C 108.9 no
C4C C5C H5C 108.9 no
O3C C6C C7C 110.5(2) no
O3C C6C C4C 105.4(2) no
C7C C6C C4C 110.9(2) no
O3C C6C H6C 110.0 no
C7C C6C H6C 110.0 no
C4C C6C H6C 110.0 no
O4C C7C C6C 112.0(2) no
O4C C7C H7C1 109.2 no
C6C C7C H7C1 109.2 no
O4C C7C H7C2 109.2 no
C6C C7C H7C2 109.2 no
H7C1 C7C H7C2 107.9 no
N1C C8C C5C 110.3(2) no
N1C C8C H8C1 109.6 no
C5C C8C H8C1 109.6 no
N1C C8C H8C2 109.6 no
C5C C8C H8C2 109.6 no
H8C1 C8C H8C2 108.1 no
N2C C9C N1C 112.5(3) no
N2C C9C H9C 123.8 no
N1C C9C H9C 123.8 no
N1C C10C C11C 105.6(3) no
N1C C10C N3C 122.9(2) no
C11C C10C N3C 131.4(3) no
C10C C11C N2C 110.4(2) no
C10C C11C C12C 124.4(3) no
N2C C11C C12C 125.1(2) no
O5C C12C N4C 123.1(3) no
O5C C12C C11C 119.7(2) no
N4C C12C C11C 117.3(3) no
C9C N1C C10C 106.7(2) no
C9C N1C C8C 126.9(2) no
C10C N1C C8C 126.4(3) no
C9C N2C C11C 104.8(2) no
C10C N3C H3NC 111(2) no
C10C N3C H6NC 110(2) no
H3NC N3C H6NC 113(3) no
C12C N4C H4NC 122(2) no
C12C N4C H5NC 121(2) no
H4NC N4C H5NC 116(3) no
C5C O1C C1C 106.5(2) no
C4C O2C C1C 110.7(2) no
C6C O3C H3CO 111(3) no
C7C O4C H4CO 103(3) no
O1D C1D O2D 105.1(2) no
O1D C1D C3D 108.0(3) no
O2D C1D C3D 109.8(3) no
O1D C1D C2D 112.0(3) no
O2D C1D C2D 108.5(3) no
C3D C1D C2D 113.2(3) no
C1D C2D H2D1 109.5 no
C1D C2D H2D2 109.5 no
H2D1 C2D H2D2 109.5 no
C1D C2D H2D3 109.5 no
H2D1 C2D H2D3 109.5 no
H2D2 C2D H2D3 109.5 no
C1D C3D H3D1 109.5 no
C1D C3D H3D2 109.5 no
H3D1 C3D H3D2 109.5 no
C1D C3D H3D3 109.5 no
H3D1 C3D H3D3 109.5 no
H3D2 C3D H3D3 109.5 no
O2D C4D C6D 113.1(2) no
O2D C4D C5D 101.5(2) no
C6D C4D C5D 114.9(2) no
O2D C4D H4D 109.0 no
C6D C4D H4D 109.0 no
C5D C4D H4D 109.0 no
O1D C5D C8D 108.1(2) no
O1D C5D C4D 101.7(2) no
C8D C5D C4D 118.9(2) no
O1D C5D H5D 109.2 no
C8D C5D H5D 109.2 no
C4D C5D H5D 109.2 no
O3D C6D C7D 111.3(2) no
O3D C6D C4D 105.6(2) no
C7D C6D C4D 112.0(2) no
O3D C6D H6D 109.3 no
C7D C6D H6D 109.3 no
C4D C6D H6D 109.3 no
O4D C7D C6D 111.8(3) no
O4D C7D H7D1 109.3 no
C6D C7D H7D1 109.3 no
O4D C7D H7D2 109.3 no
C6D C7D H7D2 109.3 no
H7D1 C7D H7D2 107.9 no
N1D C8D C5D 109.8(2) no
N1D C8D H8D1 109.7 no
C5D C8D H8D1 109.7 no
N1D C8D H8D2 109.7 no
C5D C8D H8D2 109.7 no
H8D1 C8D H8D2 108.2 no
N2D C9D N1D 112.4(3) no
N2D C9D H9D 123.8 no
N1D C9D H9D 123.8 no
N3D C10D N1D 122.8(3) no
N3D C10D C11D 131.5(3) no
N1D C10D C11D 105.4(3) no
C10D C11D N2D 110.1(2) no
C10D C11D C12D 126.4(3) no
N2D C11D C12D 123.3(2) no
O5D C12D N4D 123.3(3) no
O5D C12D C11D 121.0(2) no
N4D C12D C11D 115.7(3) no
C9D N1D C10D 107.1(2) no
C9D N1D C8D 126.1(2) no
C10D N1D C8D 126.7(2) no
C9D N2D C11D 104.9(2) no
C10D N3D H3ND 114(3) no
C10D N3D H6ND 115(2) no
H3ND N3D H6ND 108(3) no
C12D N4D H4ND 122(2) no
C12D N4D H5ND 118(2) no
H4ND N4D H5ND 117(3) no
C5D O1D C1D 106.2(2) no
C4D O2D C1D 109.9(2) no
C6D O3D H3DO 106(2) no
C7D O4D H4DO 109(3) no

loop_
_geom_bond_atom_site_label_1
_geom_bond_atom_site_label_2
_geom_bond_distance
_geom_bond_publ_flag
C1A O1A 1.426(4) no
C1A O2A 1.437(3) no
C1A C3A 1.492(5) no
C1A C2A 1.508(5) no
C2A H2A1 0.9600 no
C2A H2A2 0.9600 no
C2A H2A3 0.9600 no
C3A H3A1 0.9600 no
C3A H3A2 0.9600 no
C3A H3A3 0.9600 no
C4A O1A 1.417(3) no
C4A C8A 1.509(4) no
C4A C5A 1.525(4) no
C4A H4A 0.9800 no
C5A O2A 1.418(4) no
C5A C6A 1.520(4) no
C5A H5A 0.9800 no
C6A O3A 1.423(4) no
C6A C7A 1.518(4) no
C6A H6A 0.9800 no
C7A O4A 1.414(4) no
C7A H7A1 0.9700 no
C7A H7A2 0.9700 no
C8A N1A 1.461(3) no
C8A H8A1 0.9700 no
C8A H8A2 0.9700 no
C9A N2A 1.306(3) no
C9A N1A 1.362(4) no
C9A H9A 0.9300 no
C10A N3A 1.363(4) no
C10A N1A 1.367(4) no
C10A C11A 1.373(4) no
C11A N2A 1.377(4) no
C11A C12A 1.449(4) no
C12A O5A 1.243(4) no
C12A N4A 1.334(4) no
N3A H3NA 0.89(4) no
N3A H6NA 0.89(4) no
N4A H4NA 0.92(4) no
N4A H5NA 0.91(4) no
O3A H3AO 0.79(4) no
O4A H4AO 0.80(4) no
C1B O2B 1.423(4) no
C1B O1B 1.427(3) no
C1B C3B 1.476(5) no
C1B C2B 1.500(5) no
C2B H2B1 0.9600 no
C2B H2B2 0.9600 no
C2B H2B3 0.9600 no
C3B H3B1 0.9600 no
C3B H3B2 0.9600 no
C3B H3B3 0.9600 no
C4B O2B 1.413(4) no
C4B C6B 1.518(4) no
C4B C5B 1.536(4) no
C4B H4B 0.9800 no
C5B O1B 1.419(3) no
C5B C8B 1.503(4) no
C5B H5B 0.9800 no
C6B O3B 1.427(4) no
C6B C7B 1.508(4) no
C6B H6B 0.9800 no
C7B O4B 1.422(4) no
C7B H7B1 0.9700 no
C7B H7B2 0.9700 no
C8B N1B 1.462(3) no
C8B H8B1 0.9700 no
C8B H8B2 0.9700 no
C9B N2B 1.304(4) no
C9B N1B 1.355(4) no
C9B H9B 0.9300 no
C10B N3B 1.357(4) no
C10B N1B 1.367(4) no
C10B C11B 1.377(4) no
C11B N2B 1.385(4) no
C11B C12B 1.441(4) no
C12B O5B 1.258(3) no
C12B N4B 1.319(4) no
N3B H3NB 0.89(3) no
N3B H6NB 0.95(4) no
N4B H4NB 0.89(4) no
N4B H5NB 0.85(4) no
O3B H3BO 0.87(3) no
O4B H4BO 0.91(4) no
C1C O1C 1.425(4) no
C1C O2C 1.428(3) no
C1C C3C 1.492(5) no
C1C C2C 1.502(4) no
C2C H2C1 0.9600 no
C2C H2C2 0.9600 no
C2C H2C3 0.9600 no
C3C H3C1 0.9600 no
C3C H3C2 0.9600 no
C3C H3C3 0.9600 no
C4C O2C 1.413(4) no
C4C C6C 1.526(4) no
C4C C5C 1.538(4) no
C4C H4C 0.9800 no
C5C O1C 1.423(3) no
C5C C8C 1.501(4) no
C5C H5C 0.9800 no
C6C O3C 1.426(3) no
C6C C7C 1.513(4) no
C6C H6C 0.9800 no
C7C O4C 1.425(4) no
C7C H7C1 0.9700 no
C7C H7C2 0.9700 no
C8C N1C 1.463(3) no
C8C H8C1 0.9700 no
C8C H8C2 0.9700 no
C9C N2C 1.305(3) no
C9C N1C 1.363(4) no
C9C H9C 0.9300 no
C10C N1C 1.366(4) no
C10C C11C 1.370(4) no
C10C N3C 1.376(4) no
C11C N2C 1.377(4) no
C11C C12C 1.460(4) no
C12C O5C 1.240(4) no
C12C N4C 1.323(4) no
N3C H3NC 0.87(4) no
N3C H6NC 0.90(4) no
N4C H4NC 0.86(4) no
N4C H5NC 0.84(4) no
O3C H3CO 0.80(4) no
O4C H4CO 0.80(4) no
C1D O1D 1.422(4) no
C1D O2D 1.437(3) no
C1D C3D 1.501(5) no
C1D C2D 1.507(5) no
C2D H2D1 0.9600 no
C2D H2D2 0.9600 no
C2D H2D3 0.9600 no
C3D H3D1 0.9600 no
C3D H3D2 0.9600 no
C3D H3D3 0.9600 no
C4D O2D 1.412(3) no
C4D C6D 1.519(4) no
C4D C5D 1.530(4) no
C4D H4D 0.9800 no
C5D O1D 1.421(3) no
C5D C8D 1.515(4) no
C5D H5D 0.9800 no
C6D O3D 1.421(3) no
C6D C7D 1.519(4) no
C6D H6D 0.9800 no
C7D O4D 1.415(4) no
C7D H7D1 0.9700 no
C7D H7D2 0.9700 no
C8D N1D 1.457(3) no
C8D H8D1 0.9700 no
C8D H8D2 0.9700 no
C9D N2D 1.303(3) no
C9D N1D 1.360(4) no
C9D H9D 0.9300 no
C10D N3D 1.362(4) no
C10D N1D 1.366(4) no
C10D C11D 1.372(4) no
C11D N2D 1.385(4) no
C11D C12D 1.456(4) no
C12D O5D 1.241(4) no
C12D N4D 1.332(4) no
N3D H3ND 0.86(4) no
N3D H6ND 0.92(4) no
N4D H4ND 0.89(4) no
N4D H5ND 0.87(4) no
O3D H3DO 0.90(4) no
O4D H4DO 0.79(3) no

loop_
_geom_hbond_atom_site_label_D
_geom_hbond_atom_site_label_H
_geom_hbond_atom_site_label_A
_geom_hbond_site_symmetry_A
_geom_hbond_distance_DH
_geom_hbond_distance_HA
_geom_hbond_distance_DA
_geom_hbond_angle_DHA
_geom_hbond_publ_flag
C8A H8A1 O4C 2_746 0.97 2.62 3.444(4) 143 no
N3A H3NA O5A . 0.89(4) 2.32(4) 2.945(4) 127(3) yes
N3A H6NA O1A . 0.89(4) 2.66(4) 3.250(4) 125(3) yes
N4A H4NA O3A 1_655 0.92(4) 2.05(4) 2.973(3) 178(3) yes
N4A H5NA N2C . 0.91(4) 2.23(4) 3.064(4) 153(3) yes
O3A H3AO O4C 2_746 0.79(4) 2.05(4) 2.831(3) 170(4) yes
O4A H4AO O5A 1_455 0.80(4) 2.01(4) 2.798(3) 166(4) yes
C3B H3B1 N1D 2_747 0.96 2.58 3.398(5) 144 no
C8B H8B1 O5C 1_556 0.97 2.51 3.243(4) 132 no
C8B H8B2 O4A 2_657 0.97 2.43 3.291(4) 147 no
N3B H3NB O1B . 0.89(3) 2.35(3) 3.037(3) 133(3) yes
N3B H6NB O5B . 0.95(4) 2.39(3) 2.977(3) 120(3) yes
N3B H6NB O5D 2_747 0.95(4) 2.52(4) 3.196(4) 129(3) yes
N4B H4NB O3B 1_455 0.89(4) 2.03(4) 2.901(3) 170(3) yes
N4B H5NB N2D 1_455 0.85(4) 2.16(4) 2.920(4) 150(3) yes
O3B H3BO N3C 1_556 0.87(3) 1.98(4) 2.838(4) 168(3) yes
O4B H4BO O5B 1_655 0.91(4) 1.81(4) 2.715(3) 170(3) yes
C8C H8C1 O5B 1_654 0.97 2.64 3.380(3) 133 no
C8C H8C2 O4D 2_746 0.97 2.41 3.360(4) 166 no
N3C H3NC O1C . 0.87(4) 2.48(4) 3.152(4) 134(3) yes
N3C H6NC O5C . 0.90(4) 2.21(3) 2.874(3) 130(3) yes
N4C H4NC N2A . 0.86(4) 2.14(4) 2.934(4) 154(3) yes
N4C H5NC O3C 1_455 0.84(4) 2.12(4) 2.959(3) 176(4) yes
O3C H3CO O5B 1_654 0.80(4) 2.03(4) 2.823(3) 173(3) yes
O4C H4CO O5C 1_655 0.80(4) 1.97(4) 2.738(3) 162(4) yes
N3D H6ND N4C 2_756 0.92(4) 2.62(4) 3.268(4) 128(3) yes
N3D H6ND O5D . 0.92(4) 2.36(4) 2.972(4) 124(3) yes
N4D H4ND N2B 1_655 0.89(4) 2.26(4) 3.075(4) 153(3) yes
N4D H5ND O3D 1_655 0.87(4) 2.09(4) 2.957(3) 176(3) yes
O3D H3DO O4B 2_757 0.90(4) 1.82(4) 2.711(3) 171(3) yes
O4D H4DO O5D 1_455 0.79(3) 2.06(3) 2.822(3) 164(4) yes

loop_
_geom_torsion_atom_site_label_1
_geom_torsion_atom_site_label_2
_geom_torsion_atom_site_label_3
_geom_torsion_atom_site_label_4
_geom_torsion
_geom_torsion_publ_flag
O1A C4A C5A O2A 36.6(3) no
C8A C4A C5A O2A 155.4(3) no
O1A C4A C5A C6A -85.8(3) no
C8A C4A C5A C6A 33.1(4) no
O2A C5A C6A O3A 164.3(2) no
C4A C5A C6A O3A -79.6(3) no
O2A C5A C6A C7A 43.9(3) no
C4A C5A C6A C7A 159.9(2) no
O3A C6A C7A O4A 59.0(3) no
C5A C6A C7A O4A 176.8(2) no
O1A C4A C8A N1A -57.2(3) no
C5A C4A C8A N1A -172.6(2) no
N3A C10A C11A N2A 174.9(3) no
N1A C10A C11A N2A 0.7(3) no
N3A C10A C11A C12A -5.3(5) no
N1A C10A C11A C12A -179.6(3) no
C10A C11A C12A O5A 5.1(5) no
N2A C11A C12A O5A -175.2(3) no
C10A C11A C12A N4A -173.3(3) no
N2A C11A C12A N4A 6.3(4) no
N2A C9A N1A C10A 1.1(4) no
N2A C9A N1A C8A 175.9(3) no
N3A C10A N1A C9A -175.9(3) no
C11A C10A N1A C9A -1.0(3) no
N3A C10A N1A C8A 9.3(5) no
C11A C10A N1A C8A -175.8(3) no
C4A C8A N1A C9A -80.1(3) no
C4A C8A N1A C10A 93.7(4) no
N1A C9A N2A C11A -0.6(3) no
C10A C11A N2A C9A -0.1(3) no
C12A C11A N2A C9A -179.8(3) no
C8A C4A O1A C1A -163.8(2) no
C5A C4A O1A C1A -38.0(3) no
O2A C1A O1A C4A 24.6(3) no
C3A C1A O1A C4A 142.0(3) no
C2A C1A O1A C4A -92.8(3) no
C6A C5A O2A C1A 101.6(3) no
C4A C5A O2A C1A -22.5(3) no
O1A C1A O2A C5A 0.2(3) no
C3A C1A O2A C5A -115.7(3) no
C2A C1A O2A C5A 119.4(3) no
O2B C4B C5B O1B 27.9(3) no
C6B C4B C5B O1B -94.8(3) no
O2B C4B C5B C8B 147.1(3) no
C6B C4B C5B C8B 24.5(4) no
O2B C4B C6B O3B 164.1(2) no
C5B C4B C6B O3B -78.2(3) no
O2B C4B C6B C7B 43.3(3) no
C5B C4B C6B C7B 161.0(3) no
O3B C6B C7B O4B 63.3(3) no
C4B C6B C7B O4B -179.4(2) no
O1B C5B C8B N1B -57.6(3) no
C4B C5B C8B N1B -173.0(3) no
N3B C10B C11B N2B -179.7(3) no
N1B C10B C11B N2B 1.3(3) no
N3B C10B C11B C12B -3.3(5) no
N1B C10B C11B C12B 177.6(3) no
C10B C11B C12B O5B 14.5(4) no
N2B C11B C12B O5B -169.5(3) no
C10B C11B C12B N4B -164.9(3) no
N2B C11B C12B N4B 11.1(4) no
N2B C9B N1B C10B 0.5(4) no
N2B C9B N1B C8B -179.9(3) no
N3B C10B N1B C9B 179.8(3) no
C11B C10B N1B C9B -1.1(3) no
N3B C10B N1B C8B 0.2(4) no
C11B C10B N1B C8B 179.4(3) no
C5B C8B N1B C9B -89.4(3) no
C5B C8B N1B C10B 90.1(3) no
N1B C9B N2B C11B 0.3(3) no
C10B C11B N2B C9B -1.0(3) no
C12B C11B N2B C9B -177.5(3) no
C8B C5B O1B C1B -162.2(2) no
C4B C5B O1B C1B -36.8(3) no
O2B C1B O1B C5B 31.6(3) no
C3B C1B O1B C5B 149.1(3) no
C2B C1B O1B C5B -86.3(3) no
C6B C4B O2B C1B 115.2(3) no
C5B C4B O2B C1B -9.6(3) no
O1B C1B O2B C4B -12.5(3) no
C3B C1B O2B C4B -129.0(3) no
C2B C1B O2B C4B 106.9(3) no
O2C C4C C5C O1C 30.6(3) no
C6C C4C C5C O1C -91.8(3) no
O2C C4C C5C C8C 150.6(3) no
C6C C4C C5C C8C 28.2(4) no
O2C C4C C6C O3C 165.3(2) no
C5C C4C C6C O3C -77.6(3) no
O2C C4C C6C C7C 45.7(3) no
C5C C4C C6C C7C 162.8(3) no
O3C C6C C7C O4C 62.4(3) no
C4C C6C C7C O4C 178.8(2) no
O1C C5C C8C N1C -58.9(3) no
C4C C5C C8C N1C -174.9(3) no
N1C C10C C11C N2C 0.2(3) no
N3C C10C C11C N2C 175.3(3) no
N1C C10C C11C C12C 178.4(3) no
N3C C10C C11C C12C -6.5(5) no
C10C C11C C12C O5C 6.6(4) no
N2C C11C C12C O5C -175.5(3) no
C10C C11C C12C N4C -172.7(3) no
N2C C11C C12C N4C 5.2(4) no
N2C C9C N1C C10C 0.5(3) no
N2C C9C N1C C8C 178.1(3) no
C11C C10C N1C C9C -0.4(3) no
N3C C10C N1C C9C -176.1(3) no
C11C C10C N1C C8C -178.0(3) no
N3C C10C N1C C8C 6.3(4) no
C5C C8C N1C C9C -86.2(3) no
C5C C8C N1C C10C 90.9(3) no
N1C C9C N2C C11C -0.4(3) no
C10C C11C N2C C9C 0.1(3) no
C12C C11C N2C C9C -178.1(3) no
C8C C5C O1C C1C -163.9(2) no
C4C C5C O1C C1C -37.5(3) no
O2C C1C O1C C5C 30.0(3) no
C3C C1C O1C C5C 147.5(3) no
C2C C1C O1C C5C -88.2(3) no
C6C C4C O2C C1C 111.3(3) no
C5C C4C O2C C1C -13.3(3) no
O1C C1C O2C C4C -9.1(3) no
C3C C1C O2C C4C -126.0(3) no
C2C C1C O2C C4C 110.7(3) no
O2D C4D C5D O1D 36.2(3) no
C6D C4D C5D O1D -86.2(3) no
O2D C4D C5D C8D 154.7(3) no
C6D C4D C5D C8D 32.2(3) no
O2D C4D C6D O3D 163.0(2) no
C5D C4D C6D O3D -81.0(3) no
O2D C4D C6D C7D 41.7(3) no
C5D C4D C6D C7D 157.7(2) no
O3D C6D C7D O4D 59.2(3) no
C4D C6D C7D O4D 177.2(2) no
O1D C5D C8D N1D -57.0(3) no
C4D C5D C8D N1D -172.0(2) no
N3D C10D C11D N2D 174.9(3) no
N1D C10D C11D N2D 0.9(3) no
N3D C10D C11D C12D -9.4(5) no
N1D C10D C11D C12D 176.6(3) no
C10D C11D C12D O5D 8.8(5) no
N2D C11D C12D O5D -176.1(3) no
C10D C11D C12D N4D -169.1(3) no
N2D C11D C12D N4D 6.0(4) no
N2D C9D N1D C10D 0.4(4) no
N2D C9D N1D C8D 177.8(3) no
N3D C10D N1D C9D -175.5(3) no
C11D C10D N1D C9D -0.8(3) no
N3D C10D N1D C8D 7.2(5) no
C11D C10D N1D C8D -178.1(3) no
C5D C8D N1D C9D -80.6(3) no
C5D C8D N1D C10D 96.2(3) no
N1D C9D N2D C11D 0.1(3) no
C10D C11D N2D C9D -0.6(3) no
C12D C11D N2D C9D -176.5(3) no
C8D C5D O1D C1D -164.5(2) no
C4D C5D O1D C1D -38.6(3) no
O2D C1D O1D C5D 26.1(3) no
C3D C1D O1D C5D 143.3(3) no
C2D C1D O1D C5D -91.5(3) no
C6D C4D O2D C1D 102.3(3) no
C5D C4D O2D C1D -21.4(3) no
O1D C1D O2D C4D -1.5(3) no
C3D C1D O2D C4D -117.4(3) no
C2D C1D O2D C4D 118.5(3) no

_cod_database_fobs_code 2242009
